data_4322104
loop_
_publ_author_name
'C. Platas'
'F. Avecilla'
'A. de Blas'
'C. F. G. C. Geraldes'
'T. Rodr\'iguez-Blas'
'H. Adams'
'J. Mah\'ia'

_publ_section_title
;
 1H NMR in Solution and Solid State Structural Study of Lanthanide(III)
 Cryptates
;
_journal_name_full 'Inorganic Chemistry'
_journal_page_first 3190
_journal_page_last 3199
_journal_paper_doi 10.1021/ic981314e
_journal_volume 38
_journal_year 1999
_chemical_formula_sum 'C45 H45 N15 O25 Y2'
_chemical_formula_weight 1373.78
_chemical_name_systematic
; 
 ? 
;
_space_group_IT_number 2
_symmetry_cell_setting triclinic
_symmetry_space_group_name_Hall '-P 1'
_symmetry_space_group_name_H-M 'P -1'
_atom_sites_solution_hydrogens geom
_atom_sites_solution_primary direct
_atom_sites_solution_secondary difmap
_audit_creation_method SHELXL
_cell_angle_alpha 66.07(2)
_cell_angle_beta 79.838(12)
_cell_angle_gamma 81.616(14)
_cell_formula_units_Z 2
_cell_length_a 12.723(2)
_cell_length_b 14.047(3)
_cell_length_c 16.943(3)
_cell_measurement_temperature 570(2)
_cell_volume 2715.1(10)
_computing_structure_refinement 'SHELXL-93 (Sheldrick, 1993)'
_computing_structure_solution 'SHELXS-86 (Sheldrick, 1990)'
_diffrn_ambient_temperature 570(2)
_diffrn_radiation_monochromator graphite
_diffrn_radiation_source 'fine-focus sealed tube'
_diffrn_radiation_type MoK\a
_diffrn_radiation_wavelength 0.71073
_diffrn_reflns_av_R_equivalents 0.0817
_diffrn_reflns_av_sigmaI/netI 0.0890
_diffrn_reflns_limit_h_max 19
_diffrn_reflns_limit_h_min -18
_diffrn_reflns_limit_k_max 21
_diffrn_reflns_limit_k_min -12
_diffrn_reflns_limit_l_max 26
_diffrn_reflns_limit_l_min -23
_diffrn_reflns_number 11546
_diffrn_reflns_theta_max 25.00
_diffrn_reflns_theta_min 2.91
_exptl_absorpt_coefficient_mu 2.229
_exptl_absorpt_correction_T_max 0.5327
_exptl_absorpt_correction_T_min 0.3136
_exptl_absorpt_correction_type empirical
_exptl_crystal_colour Yellow
_exptl_crystal_density_diffrn 1.680
_exptl_crystal_description Blocklike
_exptl_crystal_F_000 1396
_exptl_crystal_size_max 0.55
_exptl_crystal_size_mid 0.45
_exptl_crystal_size_min 0.30
_refine_diff_density_max 0.940
_refine_diff_density_min -1.778
_refine_diff_density_rms 0.212
_refine_ls_extinction_method none
_refine_ls_goodness_of_fit_all 1.047
_refine_ls_goodness_of_fit_obs 1.065
_refine_ls_matrix_type full
_refine_ls_number_parameters 789
_refine_ls_number_reflns 9097
_refine_ls_number_restraints 4
_refine_ls_restrained_S_all 1.049
_refine_ls_restrained_S_obs 1.067
_refine_ls_R_factor_all 0.1184
_refine_ls_R_factor_obs 0.0890
_refine_ls_shift/esd_max 0.041
_refine_ls_shift/esd_mean 0.000
_refine_ls_structure_factor_coef Fsqd
_refine_ls_weighting_details 'w=1/[\s^2^(Fo^2^)+(0.1317P)^2^+27.8373P] where P=(Fo^2^+2Fc^2^)/3'
_refine_ls_weighting_scheme calc
_refine_ls_wR_factor_all 0.2618
_refine_ls_wR_factor_obs 0.2333
_reflns_number_observed 7092
_reflns_number_total 9102
_reflns_observed_criterion >2sigma(I)
_cod_data_source_file ic981314e_4.cif
_cod_data_source_block compound16
_cod_depositor_comments
;
The following automatic conversions were performed:

'_refine_ls_weighting_scheme' value 'calc
w=1/[\s^2^(Fo^2^)+(0.1317P)^2^+27.8373P] where P=(Fo^2^+2Fc^2^)/3'
was changed to 'calc'. New tag '_refine_ls_weighting_details' was
created. The value of the new tag was set to
'w=1/[\s^2^(Fo^2^)+(0.1317P)^2^+27.8373P] where P=(Fo^2^+2Fc^2^)/3'.

Automatic conversion script
Id: cif_fix_values 3143 2015-03-26 13:38:13Z robertas 
;
_cod_original_cell_volume 2715.0(9)
_cod_database_code 4322104

loop_
_symmetry_equiv_pos_as_xyz
'x, y, z'
'-x, -y, -z'

loop_
_atom_site_aniso_label
_atom_site_aniso_U_11
_atom_site_aniso_U_22
_atom_site_aniso_U_33
_atom_site_aniso_U_23
_atom_site_aniso_U_13
_atom_site_aniso_U_12
Y1 0.0192(4) 0.0123(4) 0.0105(4) -0.0020(3) -0.0053(3) -0.0012(3)
Y2 0.0304(5) 0.0375(6) 0.0265(5) 0.0067(4) -0.0016(4) 0.0065(4)
O1 0.026(3) 0.020(3) 0.022(3) -0.005(2) -0.007(2) -0.001(2)
O2 0.026(3) 0.019(3) 0.022(3) -0.006(2) -0.001(2) -0.006(2)
O3 0.032(3) 0.023(3) 0.019(3) -0.011(2) -0.013(2) -0.002(2)
O4 0.052(4) 0.027(3) 0.022(3) -0.015(3) -0.003(3) 0.005(3)
O6 0.037(3) 0.025(3) 0.014(3) -0.006(2) -0.002(2) -0.003(3)
O5 0.040(4) 0.020(3) 0.028(3) -0.006(2) -0.009(3) -0.008(3)
O7 0.033(4) 0.056(5) 0.083(6) 0.023(5) 0.001(4) 0.014(4)
O8 0.062(5) 0.033(4) 0.053(5) -0.007(4) -0.031(4) 0.007(3)
O9 0.032(4) 0.047(4) 0.039(4) -0.003(3) -0.004(3) 0.011(3)
O10 0.057(5) 0.059(5) 0.055(5) -0.016(4) -0.006(4) -0.001(4)
O11 0.060(5) 0.040(4) 0.033(4) 0.005(3) -0.003(4) 0.002(4)
O12 0.051(5) 0.034(5) 0.106(8) 0.007(5) -0.007(5) -0.005(4)
O13 0.028(4) 0.037(4) 0.058(5) -0.006(3) 0.007(3) -0.010(3)
O14 0.049(4) 0.033(4) 0.028(3) -0.009(3) -0.015(3) 0.011(3)
O15 0.039(4) 0.040(4) 0.030(3) -0.012(3) -0.006(3) -0.001(3)
O16 0.066(6) 0.103(8) 0.077(6) -0.046(6) -0.049(5) 0.028(5)
O17 0.062(5) 0.079(6) 0.061(5) -0.038(5) -0.034(4) 0.020(4)
O18 0.084(8) 0.136(10) 0.077(7) -0.055(7) -0.041(6) 0.056(7)
O19 0.107(11) 0.116(11) 0.133(13) -0.009(10) -0.021(9) -0.017(9)
O20 0.090(8) 0.043(5) 0.113(9) 0.001(6) 0.050(7) 0.019(5)
O21 0.133(15) 0.221(23) 0.433(41) -0.248(28) -0.096(20) 0.025(14)
N6 0.027(4) 0.024(4) 0.019(3) -0.003(3) -0.011(3) 0.003(3)
N5 0.037(4) 0.017(3) 0.030(4) -0.008(3) -0.014(3) 0.000(3)
N8 0.030(4) 0.020(4) 0.025(4) -0.001(3) -0.009(3) 0.004(3)
N7 0.036(4) 0.018(3) 0.018(3) -0.005(3) -0.014(3) -0.004(3)
N2 0.028(4) 0.020(3) 0.012(3) -0.004(3) -0.005(3) -0.003(3)
N1 0.018(3) 0.018(3) 0.023(3) -0.006(3) -0.008(3) -0.001(3)
N4 0.032(4) 0.016(3) 0.021(3) -0.006(3) -0.007(3) 0.001(3)
N3 0.023(3) 0.017(3) 0.010(3) -0.003(3) -0.003(3) 0.002(3)
N9 0.030(4) 0.021(4) 0.018(3) -0.004(3) -0.013(3) 0.003(3)
N10 0.038(5) 0.037(5) 0.029(4) 0.007(4) 0.000(4) 0.003(4)
N11 0.024(4) 0.045(6) 0.051(6) 0.000(5) -0.001(4) 0.003(4)
N12 0.035(4) 0.020(4) 0.032(4) 0.001(3) -0.004(4) 0.000(3)
N13 0.060(7) 0.088(8) 0.069(7) -0.047(7) -0.037(6) 0.028(6)
N14 0.194(25) 0.158(20) 0.132(17) -0.096(16) -0.034(16) 0.083(18)
C1 0.017(4) 0.021(4) 0.025(4) -0.010(3) -0.006(3) 0.000(3)
C2 0.025(4) 0.039(5) 0.028(5) -0.012(4) -0.005(4) 0.005(4)
C3 0.027(5) 0.061(7) 0.039(6) -0.023(5) -0.009(4) 0.019(5)
C4 0.032(5) 0.065(7) 0.028(5) -0.025(5) -0.008(4) 0.004(5)
C5 0.028(4) 0.040(5) 0.015(4) -0.012(4) -0.003(3) -0.007(4)
C6 0.015(4) 0.022(4) 0.018(4) -0.009(3) -0.007(3) 0.000(3)
C7 0.027(5) 0.033(5) 0.032(5) -0.012(4) -0.021(4) 0.008(4)
C8 0.028(4) 0.027(4) 0.020(4) -0.002(3) -0.010(3) 0.003(3)
C9 0.038(5) 0.022(4) 0.030(5) -0.013(4) -0.013(4) 0.009(4)
C10 0.037(5) 0.030(5) 0.019(4) -0.004(4) -0.006(4) -0.005(4)
C11 0.035(5) 0.042(5) 0.024(4) -0.012(4) -0.004(4) -0.004(4)
C12 0.047(6) 0.026(5) 0.019(4) -0.007(4) -0.016(4) 0.010(4)
C13 0.041(5) 0.024(4) 0.018(4) -0.008(3) -0.009(4) 0.007(4)
C14 0.041(5) 0.032(5) 0.020(4) -0.010(4) -0.018(4) 0.008(4)
C15 0.038(5) 0.041(5) 0.033(5) -0.014(4) -0.026(4) 0.008(4)
C16 0.039(5) 0.031(5) 0.042(5) -0.017(4) -0.020(4) 0.001(4)
C17 0.031(4) 0.018(4) 0.028(4) -0.010(3) -0.022(4) 0.009(3)
C18 0.036(5) 0.024(4) 0.018(4) -0.012(3) -0.015(4) 0.009(4)
C19 0.021(4) 0.033(5) 0.023(4) -0.009(4) -0.003(3) -0.006(3)
C20 0.024(4) 0.023(4) 0.014(4) -0.007(3) 0.000(3) -0.007(3)
C21 0.036(5) 0.017(4) 0.021(4) -0.001(3) -0.009(4) -0.004(3)
C22 0.028(4) 0.013(4) 0.021(4) -0.004(3) -0.002(3) 0.002(3)
C23 0.037(5) 0.017(4) 0.020(4) -0.001(3) -0.008(4) 0.005(3)
C24 0.022(4) 0.021(4) 0.024(4) -0.010(3) -0.006(3) 0.007(3)
C25 0.027(4) 0.022(4) 0.018(4) -0.009(3) -0.011(3) 0.001(3)
C26 0.022(4) 0.039(5) 0.025(4) -0.007(4) -0.007(3) -0.006(4)
C27 0.029(5) 0.036(5) 0.025(4) -0.002(4) -0.008(4) -0.013(4)
C28 0.026(4) 0.032(5) 0.029(5) -0.004(4) -0.016(4) -0.012(4)
C29 0.034(5) 0.030(5) 0.019(4) -0.003(3) -0.013(4) -0.010(4)
C30 0.021(4) 0.018(4) 0.017(4) -0.004(3) -0.007(3) -0.002(3)
C31 0.038(5) 0.022(4) 0.037(5) -0.008(4) -0.011(4) -0.009(4)
C32 0.050(6) 0.015(4) 0.034(5) -0.004(4) -0.020(4) -0.004(4)
C33 0.035(5) 0.020(4) 0.039(5) -0.005(4) -0.014(4) -0.006(4)
C34 0.027(4) 0.014(4) 0.017(4) -0.001(3) -0.007(3) -0.003(3)
C35 0.027(4) 0.022(4) 0.010(3) -0.006(3) -0.010(3) 0.004(3)
C36 0.037(5) 0.021(4) 0.013(4) -0.004(3) -0.010(3) -0.007(3)
C37 0.033(5) 0.053(6) 0.038(6) -0.001(5) -0.017(4) -0.006(5)
C38 0.029(5) 0.091(10) 0.041(6) -0.016(6) -0.007(5) 0.017(6)
C39 0.054(7) 0.076(8) 0.042(6) -0.026(6) -0.026(5) -0.017(6)
O1S 0.155(11) 0.102(8) 0.031(5) -0.023(5) -0.007(6) 0.088(8)
O2S 0.038(4) 0.056(5) 0.046(4) -0.010(4) -0.004(3) 0.003(3)
O3S 0.056(5) 0.138(9) 0.029(4) -0.005(5) -0.016(4) 0.014(6)
O4S 0.507(70) 1.563(197) 0.452(61) -0.735(101) -0.406(59) 0.784(107)
N1S 0.136(24) 0.077(18) 0.628(99) -0.075(33) 0.015(40) 0.011(15)
C1S 0.142(17) 0.065(10) 0.073(11) -0.037(9) -0.016(11) 0.018(10)
C2S 0.092(13) 0.158(20) 0.134(17) -0.113(16) 0.013(12) -0.018(13)
C3S 0.263(39) 0.097(16) 0.100(17) -0.017(14) 0.080(21) -0.004(20)
C4S 0.195(36) 0.352(60) 0.267(47) -0.176(46) 0.137(35) -0.107(38)
C5S 0.113(25) 0.090(21) 0.653(111) -0.123(42) -0.221(49) 0.022(18)
C6S 0.312(66) 0.213(45) 2.000(356) -0.609(119) -0.588(139) 0.123(45)

loop_
_atom_site_label
_atom_site_type_symbol
_atom_site_fract_x
_atom_site_fract_y
_atom_site_fract_z
_atom_site_U_iso_or_equiv
_atom_site_thermal_displace_type
_atom_site_occupancy
_atom_site_calc_flag
_atom_site_refinement_flags
_atom_site_disorder_group
Y1 Y 0.96380(6) 0.90104(6) 0.33664(5) 0.0144(3) Uani 0.945(3) d P 1
Y1' Y 0.9141(9) 1.1417(9) 0.2039(8) 0.012(4) Uiso 0.055(3) d P 2
Y2 Y 1.34135(7) 0.51162(8) 0.21777(6) 0.0391(3) Uani 1 d . .
O1 O 0.8539(4) 1.0517(4) 0.3413(4) 0.0232(12) Uani 1 d . .
O2 O 1.0751(4) 1.0293(4) 0.2840(4) 0.0229(12) Uani 1 d . .
O3 O 0.8769(5) 0.9816(4) 0.2159(3) 0.0224(12) Uani 1 d . .
O4 O 1.0846(5) 0.7518(5) 0.1647(4) 0.0330(15) Uani 1 d . .
O6 O 0.9810(5) 0.7711(4) 0.2749(3) 0.0261(13) Uani 1 d . .
O5 O 1.0830(5) 0.8937(4) 0.1877(4) 0.0291(13) Uani 1 d . .
O7 O 1.4385(6) 0.3375(7) 0.2665(6) 0.077(3) Uani 1 d . .
O8 O 1.3647(6) 0.1936(6) 0.3425(5) 0.051(2) Uani 1 d . .
O9 O 1.2689(5) 0.3413(6) 0.3006(5) 0.045(2) Uani 1 d . .
O10 O 1.3446(7) 0.6869(7) 0.2098(6) 0.060(2) Uani 1 d . .
O11 O 1.3271(6) 0.6717(6) 0.0917(5) 0.052(2) Uani 1 d . .
O12 O 1.3320(7) 0.8262(6) 0.0905(7) 0.075(3) Uani 1 d . .
O13 O 1.0231(5) 0.5189(5) 0.2930(5) 0.046(2) Uani 1 d . .
O14 O 1.1573(6) 0.5194(5) 0.1932(4) 0.038(2) Uani 1 d . .
O15 O 1.1834(5) 0.5382(5) 0.3078(4) 0.0365(15) Uani 1 d . .
O16 O 0.7609(7) 1.3257(8) 0.3837(6) 0.077(3) Uani 1 d . .
O17 O 0.6758(7) 1.4022(7) 0.2715(6) 0.063(2) Uani 1 d . .
O18 O 0.5924(9) 1.3766(10) 0.4018(7) 0.098(4) Uani 1 d . .
O19 O 1.2127(12) 1.4200(12) 0.0425(11) 0.130(5) Uani 1 d . .
O20 O 1.3748(10) 1.3814(7) -0.0113(8) 0.104(5) Uani 1 d . .
O21 O 1.2058(15) 1.3608(19) -0.0588(24) 0.219(13) Uani 1 d . .
N6 N 0.7297(6) 1.1786(5) 0.2160(4) 0.0245(15) Uani 1 d . .
N5 N 0.8919(6) 1.3090(5) 0.0843(5) 0.028(2) Uani 1 d . .
N8 N 0.9528(6) 1.1100(5) 0.0617(5) 0.027(2) Uani 1 d . .
N7 N 1.0349(6) 1.2352(5) 0.2249(4) 0.0233(15) Uani 1 d . .
N2 N 0.9683(5) 0.7122(5) 0.4694(4) 0.0198(14) Uani 1 d . .
N1 N 0.9455(5) 0.9053(5) 0.4831(4) 0.0198(14) Uani 1 d . .
N4 N 1.1496(6) 0.8107(5) 0.3603(4) 0.0228(15) Uani 1 d . .
N3 N 0.7904(5) 0.8215(5) 0.3750(4) 0.0179(13) Uani 1 d . .
N9 N 1.0503(6) 0.8046(5) 0.2073(4) 0.0232(15) Uani 1 d . .
N10 N 1.3572(7) 0.2883(7) 0.3048(5) 0.043(2) Uani 1 d . .
N11 N 1.3340(6) 0.7322(7) 0.1285(6) 0.047(2) Uani 1 d . .
N12 N 1.1172(6) 0.5260(6) 0.2649(5) 0.033(2) Uani 1 d . .
N13 N 0.6788(9) 1.3704(10) 0.3507(8) 0.067(3) Uani 1 d . .
N14 N 1.2694(23) 1.3879(19) -0.0135(15) 0.157(10) Uani 1 d . .
C1 C 0.7753(6) 1.0607(6) 0.3986(5) 0.021(2) Uani 1 d . .
C2 C 0.6784(7) 1.1232(7) 0.3714(6) 0.032(2) Uani 1 d . .
C3 C 0.5920(8) 1.1312(9) 0.4341(7) 0.043(3) Uani 1 d . .
H3A H 0.5292(8) 1.1702(9) 0.4148(7) 0.052 Uiso 1 calc R .
C4 C 0.5966(8) 1.0834(9) 0.5236(6) 0.040(2) Uani 1 d . .
C5 C 0.6932(7) 1.0231(7) 0.5478(5) 0.027(2) Uani 1 d . .
H5A H 0.6994(7) 0.9893(7) 0.6069(5) 0.032 Uiso 1 calc R .
C6 C 0.7781(6) 1.0113(6) 0.4897(5) 0.018(2) Uani 1 d . .
C7 C 0.6626(7) 1.1794(7) 0.2816(6) 0.030(2) Uani 1 d . .
H7A H 0.5981(7) 1.2198(7) 0.2702(6) 0.036 Uiso 1 calc R .
C8 C 0.7105(7) 1.2490(7) 0.1266(5) 0.027(2) Uani 1 d . .
H8A H 0.6353(7) 1.2740(7) 0.1261(5) 0.032 Uiso 1 calc R 2
H8B H 0.7281(7) 1.2109(7) 0.0887(5) 0.032 Uiso 1 calc R 2
C9 C 0.7782(7) 1.3411(7) 0.0930(6) 0.029(2) Uani 1 d . .
H9A H 0.7591(7) 1.3900(7) 0.0368(6) 0.035 Uiso 1 calc R .
H9B H 0.7629(7) 1.3768(7) 0.1327(6) 0.035 Uiso 1 calc R .
C10 C 0.9320(7) 1.3014(7) -0.0004(5) 0.030(2) Uani 1 d . .
H10A H 0.9688(7) 1.3630(7) -0.0382(5) 0.036 Uiso 1 calc R .
H10B H 0.8717(7) 1.3000(7) -0.0277(5) 0.036 Uiso 1 calc R .
C11 C 1.0074(8) 1.2055(7) 0.0083(6) 0.034(2) Uani 1 d . .
H11A H 1.0337(8) 1.2055(7) -0.0490(6) 0.040 Uiso 1 calc R .
H11B H 1.0683(8) 1.2068(7) 0.0350(6) 0.040 Uiso 1 calc R .
C12 C 0.8897(8) 1.0719(7) 0.0321(6) 0.031(2) Uani 1 d . .
H12A H 0.8885(8) 1.0985(7) -0.0278(6) 0.038 Uiso 1 calc R .
C13 C 0.8210(7) 0.9906(7) 0.0866(5) 0.028(2) Uani 1 d . .
C14 C 0.7539(7) 0.9563(7) 0.0472(6) 0.030(2) Uani 1 d . .
H14A H 0.7589(7) 0.9838(7) -0.0133(6) 0.037 Uiso 1 calc R .
C15 C 0.6815(8) 0.8838(8) 0.0949(6) 0.036(2) Uani 1 d . .
C16 C 0.6768(8) 0.8429(7) 0.1861(6) 0.035(2) Uani 1 d . .
H16A H 0.6278(8) 0.7939(7) 0.2192(6) 0.043 Uiso 1 calc R .
C17 C 0.7414(7) 0.8717(6) 0.2296(5) 0.024(2) Uani 1 d . .
C18 C 0.8166(7) 0.9485(6) 0.1798(5) 0.025(2) Uani 1 d . .
C19 C 0.7299(7) 0.8191(7) 0.3235(5) 0.026(2) Uani 1 d . .
H19A H 0.6717(7) 0.7789(7) 0.3492(5) 0.031 Uiso 1 calc R .
C20 C 0.7722(6) 0.7475(6) 0.4657(5) 0.020(2) Uani 1 d . .
H20A H 0.7058(6) 0.7153(6) 0.4764(5) 0.025 Uiso 1 calc R .
H20B H 0.7675(6) 0.7832(6) 0.5048(5) 0.025 Uiso 1 calc R .
C21 C 0.8662(7) 0.6651(6) 0.4807(5) 0.026(2) Uani 1 d . .
H21B H 0.8543(7) 0.6120(6) 0.5392(5) 0.031 Uiso 1 calc R .
H21C H 0.8716(7) 0.6317(6) 0.4399(5) 0.031 Uiso 1 calc R .
C22 C 1.0600(6) 0.6464(6) 0.4447(5) 0.022(2) Uani 1 d . .
H22A H 1.0454(6) 0.6332(6) 0.3959(5) 0.027 Uiso 1 calc R .
H22B H 1.0679(6) 0.5797(6) 0.4932(5) 0.027 Uiso 1 calc R .
C23 C 1.1629(7) 0.6990(6) 0.4201(5) 0.027(2) Uani 1 d . .
H23A H 1.1879(7) 0.6944(6) 0.4726(5) 0.032 Uiso 1 calc R .
H23B H 1.2171(7) 0.6623(6) 0.3923(5) 0.032 Uiso 1 calc R .
C24 C 1.2376(6) 0.8473(6) 0.3160(5) 0.023(2) Uani 1 d . .
H24A H 1.2971(6) 0.7994(6) 0.3193(5) 0.027 Uiso 1 calc R .
C25 C 1.2544(6) 0.9576(6) 0.2602(5) 0.021(2) Uani 1 d . .
C26 C 1.3600(7) 0.9778(7) 0.2221(5) 0.030(2) Uani 1 d . .
H26A H 1.4105(7) 0.9216(7) 0.2258(5) 0.036 Uiso 1 calc R .
C27 C 1.3921(7) 1.0788(7) 0.1789(6) 0.031(2) Uani 1 d . .
C28 C 1.3189(7) 1.1589(7) 0.1752(6) 0.029(2) Uani 1 d . .
H28A H 1.3399(7) 1.2267(7) 0.1484(6) 0.035 Uiso 1 calc R .
C29 C 1.2115(7) 1.1435(7) 0.2106(5) 0.028(2) Uani 1 d . .
C30 C 1.1744(6) 1.0410(6) 0.2525(5) 0.019(2) Uani 1 d . .
C31 C 1.1370(8) 1.2333(7) 0.2011(6) 0.032(2) Uani 1 d . .
H31A H 1.1657(8) 1.2978(7) 0.1746(6) 0.038 Uiso 1 calc R .
C32 C 0.9675(8) 1.3347(6) 0.2001(6) 0.033(2) Uani 1 d . .
H32A H 1.0000(8) 1.3851(6) 0.2118(6) 0.039 Uiso 1 calc R 2
H32B H 0.8975(8) 1.3239(6) 0.2347(6) 0.039 Uiso 1 calc R 2
C33 C 0.9547(8) 1.3773(7) 0.1034(6) 0.032(2) Uani 1 d . .
H33A H 0.9187(8) 1.4471(7) 0.0863(6) 0.038 Uiso 1 calc R .
H33B H 1.0250(8) 1.3821(7) 0.0693(6) 0.038 Uiso 1 calc R .
C34 C 0.9802(7) 0.7192(6) 0.5541(5) 0.020(2) Uani 1 d . .
H34A H 1.0302(7) 0.6625(6) 0.5847(5) 0.025 Uiso 1 calc R .
H34B H 0.9114(7) 0.7115(6) 0.5906(5) 0.025 Uiso 1 calc R .
C35 C 1.0210(6) 0.8250(6) 0.5377(5) 0.019(2) Uani 1 d . .
H35A H 1.0200(6) 0.8326(6) 0.5922(5) 0.023 Uiso 1 calc R .
H35B H 1.0935(6) 0.8305(6) 0.5075(5) 0.023 Uiso 1 calc R .
C36 C 0.8697(7) 0.9421(6) 0.5247(5) 0.023(2) Uani 1 d . .
H36A H 0.8731(7) 0.9226(6) 0.5836(5) 0.028 Uiso 1 calc R .
C37 C 1.5081(8) 1.0960(9) 0.1403(7) 0.045(3) Uani 1 d . .
H37A H 1.5480(8) 1.0297(9) 0.1493(7) 0.067 Uiso 1 calc R .
H37B H 1.5380(8) 1.1314(9) 0.1681(7) 0.067 Uiso 1 calc R .
H37C H 1.5118(8) 1.1377(9) 0.0790(7) 0.067 Uiso 1 calc R .
C38 C 0.5037(8) 1.0916(11) 0.5898(7) 0.059(3) Uani 1 d . .
H38A H 0.5232(8) 1.0533(11) 0.6473(7) 0.088 Uiso 1 calc R .
H38B H 0.4431(8) 1.0630(11) 0.5835(7) 0.088 Uiso 1 calc R .
H38C H 0.4855(8) 1.1636(11) 0.5809(7) 0.088 Uiso 1 calc R .
C39 C 0.6076(9) 0.8483(10) 0.0513(7) 0.052(3) Uani 1 d . .
H39A H 0.5630(9) 0.7976(10) 0.0952(7) 0.078 Uiso 1 calc R .
H39B H 0.6501(9) 0.8178(10) 0.0135(7) 0.078 Uiso 1 calc R .
H39C H 0.5633(9) 0.9075(10) 0.0180(7) 0.078 Uiso 1 calc R .
O1S O 1.3446(10) 0.4523(9) 0.1074(6) 0.108(5) Uani 1 d . .
O2S O 1.5248(6) 0.5355(6) 0.1725(5) 0.051(2) Uani 1 d . .
O3S O 1.4023(7) 0.4814(9) 0.3499(5) 0.084(3) Uani 1 d . .
O4S O 0.4014(21) 0.5677(28) 0.4664(20) 0.778(84) Uani 1 d D .
N1S N 0.8227(27) 0.6132(23) 0.1965(45) 0.311(38) Uani 1 d . .
C1S C 1.3856(17) 0.4420(12) 0.0444(11) 0.093(6) Uani 1 d D .
C2S C 1.4525(15) 0.5254(18) 0.0095(14) 0.112(7) Uani 1 d D .
C3S C 0.4707(32) 0.6474(19) 0.4170(16) 0.176(16) Uani 1 d D .
C4S C 0.4946(30) 0.6897(36) 0.3205(19) 0.266(24) Uani 1 d D .
C5S C 0.7883(32) 0.5782(26) 0.2915(52) 0.273(39) Uani 1 d D .
C6S C 0.6952(47) 0.5636(31) 0.3904(69) 0.742(119) Uani 1 d D .

loop_
_atom_type_symbol
_atom_type_description
_atom_type_scat_dispersion_real
_atom_type_scat_dispersion_imag
_atom_type_scat_source
C C 0.0033 0.0016 'International Tables Vol C Tables 4.2.6.8 and 6.1.1.4'
H H 0.0000 0.0000 'International Tables Vol C Tables 4.2.6.8 and 6.1.1.4'
N N 0.0061 0.0033 'International Tables Vol C Tables 4.2.6.8 and 6.1.1.4'
O O 0.0106 0.0060 'International Tables Vol C Tables 4.2.6.8 and 6.1.1.4'
Y Y -2.7962 3.5667 'International Tables Vol C Tables 4.2.6.8 and 6.1.1.4'

loop_
_geom_angle_atom_site_label_1
_geom_angle_atom_site_label_2
_geom_angle_atom_site_label_3
_geom_angle
_geom_angle_site_symmetry_1
_geom_angle_site_symmetry_3
_geom_angle_publ_flag
O2 Y1 O3 90.0(2) . . ?
O2 Y1 O1 75.2(2) . . ?
O3 Y1 O1 68.7(2) . . ?
O2 Y1 O6 120.7(2) . . ?
O3 Y1 O6 76.2(2) . . ?
O1 Y1 O6 141.6(2) . . ?
O2 Y1 N1 90.4(2) . . ?
O3 Y1 N1 136.5(2) . . ?
O1 Y1 N1 69.3(2) . . ?
O6 Y1 N1 137.6(2) . . ?
O2 Y1 N3 157.2(2) . . ?
O3 Y1 N3 74.1(2) . . ?
O1 Y1 N3 83.7(2) . . ?
O6 Y1 N3 72.0(2) . . ?
N1 Y1 N3 90.2(2) . . ?
O2 Y1 N4 74.3(2) . . ?
O3 Y1 N4 133.2(2) . . ?
O1 Y1 N4 141.7(2) . . ?
O6 Y1 N4 75.1(2) . . ?
N1 Y1 N4 88.3(2) . . ?
N3 Y1 N4 128.5(2) . . ?
O2 Y1 N2 132.4(2) . . ?
O3 Y1 N2 136.2(2) . . ?
O1 Y1 N2 124.9(2) . . ?
O6 Y1 N2 72.6(2) . . ?
N1 Y1 N2 65.0(2) . . ?
N3 Y1 N2 67.5(2) . . ?
N4 Y1 N2 65.5(2) . . ?
O2 Y1 O5 71.8(2) . . ?
O3 Y1 O5 66.4(2) . . ?
O1 Y1 O5 123.2(2) . . ?
O6 Y1 O5 49.5(2) . . ?
N1 Y1 O5 152.3(2) . . ?
N3 Y1 O5 114.5(2) . . ?
N4 Y1 O5 66.8(2) . . ?
N2 Y1 O5 111.5(2) . . ?
O1 Y1' O3 71.9(4) . . ?
O1 Y1' N7 98.9(5) . . ?
O3 Y1' N7 146.0(6) . . ?
O1 Y1' N6 74.3(4) . . ?
O3 Y1' N6 84.9(5) . . ?
N7 Y1' N6 125.1(6) . . ?
O1 Y1' N5 143.0(6) . . ?
O3 Y1' N5 128.4(6) . . ?
N7 Y1' N5 78.7(4) . . ?
N6 Y1' N5 77.2(4) . . ?
O1 Y1' N8 136.5(6) . . ?
O3 Y1' N8 64.6(4) . . ?
N7 Y1' N8 116.5(5) . . ?
N6 Y1' N8 101.8(5) . . ?
N5 Y1' N8 72.3(4) . . ?
O1 Y1' O2 71.2(4) . . ?
O3 Y1' O2 81.4(4) . . ?
N7 Y1' O2 64.7(4) . . ?
N6 Y1' O2 145.3(6) . . ?
N5 Y1' O2 135.1(5) . . ?
N8 Y1' O2 100.8(4) . . ?
O1 Y1' C32 105.1(5) . . ?
O3 Y1' C32 175.9(6) . . ?
N7 Y1' C32 30.8(3) . . ?
N6 Y1' C32 97.0(5) . . ?
N5 Y1' C32 55.7(3) . . ?
N8 Y1' C32 118.3(5) . . ?
O2 Y1' C32 95.0(4) . . ?
O1 Y1' C8 102.6(5) . . ?
O3 Y1' C8 92.9(4) . . ?
N7 Y1' C8 121.1(5) . . ?
N6 Y1' C8 28.3(3) . . ?
N5 Y1' C8 52.3(3) . . ?
N8 Y1' C8 80.9(4) . . ?
O2 Y1' C8 172.6(5) . . ?
C32 Y1' C8 90.5(4) . . ?
O1S Y2 O2S 87.9(4) . . ?
O1S Y2 O3S 146.5(4) . . ?
O2S Y2 O3S 78.6(3) . . ?
O1S Y2 O15 124.3(4) . . ?
O2S Y2 O15 147.4(3) . . ?
O3S Y2 O15 76.0(3) . . ?
O1S Y2 O11 77.5(3) . . ?
O2S Y2 O11 81.0(3) . . ?
O3S Y2 O11 129.1(4) . . ?
O15 Y2 O11 99.5(2) . . ?
O1S Y2 O10 130.1(3) . . ?
O2S Y2 O10 79.7(3) . . ?
O3S Y2 O10 77.6(4) . . ?
O15 Y2 O10 75.2(3) . . ?
O11 Y2 O10 53.0(3) . . ?
O1S Y2 O14 72.5(4) . . ?
O2S Y2 O14 153.9(2) . . ?
O3S Y2 O14 127.1(3) . . ?
O15 Y2 O14 53.1(2) . . ?
O11 Y2 O14 78.0(3) . . ?
O10 Y2 O14 99.6(3) . . ?
O1S Y2 O9 79.1(4) . . ?
O2S Y2 O9 124.3(2) . . ?
O3S Y2 O9 83.6(3) . . ?
O15 Y2 O9 72.7(2) . . ?
O11 Y2 O9 144.5(3) . . ?
O10 Y2 O9 145.8(3) . . ?
O14 Y2 O9 69.7(2) . . ?
O1S Y2 O7 74.2(3) . . ?
O2S Y2 O7 72.8(3) . . ?
O3S Y2 O7 72.6(4) . . ?
O15 Y2 O7 117.5(3) . . ?
O11 Y2 O7 141.8(3) . . ?
O10 Y2 O7 142.6(3) . . ?
O14 Y2 O7 116.2(3) . . ?
O9 Y2 O7 51.5(2) . . ?
O1S Y2 N12 98.0(4) . . ?
O2S Y2 N12 168.6(2) . . ?
O3S Y2 N12 101.1(3) . . ?
O15 Y2 N12 26.7(2) . . ?
O11 Y2 N12 90.6(2) . . ?
O10 Y2 N12 89.1(3) . . ?
O14 Y2 N12 26.6(2) . . ?
O9 Y2 N12 66.7(2) . . ?
O7 Y2 N12 118.1(2) . . ?
O1S Y2 N11 103.5(3) . . ?
O2S Y2 N11 79.2(2) . . ?
O3S Y2 N11 103.7(4) . . ?
O15 Y2 N11 87.3(2) . . ?
O11 Y2 N11 26.2(3) . . ?
O10 Y2 N11 26.8(3) . . ?
O14 Y2 N11 88.6(2) . . ?
O9 Y2 N11 156.5(2) . . ?
O7 Y2 N11 152.0(3) . . ?
N12 Y2 N11 89.9(2) . . ?
O1S Y2 N10 75.7(3) . . ?
O2S Y2 N10 98.6(3) . . ?
O3S Y2 N10 76.3(4) . . ?
O15 Y2 N10 94.9(2) . . ?
O11 Y2 N10 153.2(3) . . ?
O10 Y2 N10 153.6(3) . . ?
O14 Y2 N10 93.2(2) . . ?
O9 Y2 N10 25.7(2) . . ?
O7 Y2 N10 25.8(2) . . ?
N12 Y2 N10 92.3(2) . . ?
N11 Y2 N10 177.8(2) . . ?
C1 O1 Y1' 137.8(6) . . ?
C1 O1 Y1 130.1(5) . . ?
C30 O2 Y1 137.9(5) . . ?
C30 O2 Y1' 124.5(5) . . ?
C18 O3 Y1' 135.4(6) . . ?
C18 O3 Y1 133.0(5) . . ?
N9 O6 Y1 104.2(4) . . ?
N9 O5 Y1 88.9(4) . . ?
N10 O7 Y2 95.7(5) . . ?
N10 O9 Y2 96.1(6) . . ?
N11 O10 Y2 95.2(7) . . ?
N11 O11 Y2 96.6(6) . . ?
N12 O14 Y2 94.3(5) . . ?
N12 O15 Y2 96.4(5) . . ?
N14 O20 C1S 104.3(13) . 1_565 ?
C7 N6 C8 120.9(7) . . ?
C7 N6 Y1' 130.1(6) . . ?
C8 N6 Y1' 103.5(6) . . ?
C9 N5 C10 112.8(7) . . ?
C9 N5 C33 110.8(7) . . ?
C10 N5 C33 112.5(7) . . ?
C9 N5 Y1' 105.5(6) . . ?
C10 N5 Y1' 111.3(6) . . ?
C33 N5 Y1' 103.2(6) . . ?
C12 N8 C11 123.2(7) . . ?
C12 N8 Y1' 126.5(7) . . ?
C11 N8 Y1' 96.9(6) . . ?
C31 N7 C32 120.9(7) . . ?
C31 N7 Y1' 127.3(6) . . ?
C32 N7 Y1' 95.5(6) . . ?
C22 N2 C21 109.7(6) . . ?
C22 N2 C34 110.5(6) . . ?
C21 N2 C34 108.6(6) . . ?
C22 N2 Y1 107.2(4) . . ?
C21 N2 Y1 108.7(4) . . ?
C34 N2 Y1 112.2(4) . . ?
C36 N1 C35 115.0(7) . . ?
C36 N1 Y1 131.1(5) . . ?
C35 N1 Y1 111.1(5) . . ?
C24 N4 C23 113.4(7) . . ?
C24 N4 Y1 125.9(5) . . ?
C23 N4 Y1 120.0(5) . . ?
C19 N3 C20 116.7(7) . . ?
C19 N3 Y1 127.9(5) . . ?
C20 N3 Y1 113.5(5) . . ?
O4 N9 O5 121.8(7) . . ?
O4 N9 O6 121.0(7) . . ?
O5 N9 O6 117.2(6) . . ?
O8 N10 O9 122.2(9) . . ?
O8 N10 O7 121.2(9) . . ?
O9 N10 O7 116.6(8) . . ?
O8 N10 Y2 179.2(7) . . ?
O9 N10 Y2 58.2(5) . . ?
O7 N10 Y2 58.5(5) . . ?
O12 N11 O11 123.0(10) . . ?
O12 N11 O10 121.8(12) . . ?
O11 N11 O10 115.2(9) . . ?
O12 N11 Y2 179.3(7) . . ?
O11 N11 Y2 57.2(5) . . ?
O10 N11 Y2 58.0(5) . . ?
O13 N12 O14 123.2(8) . . ?
O13 N12 O15 121.2(8) . . ?
O14 N12 O15 115.5(7) . . ?
O13 N12 Y2 171.5(6) . . ?
O14 N12 Y2 59.1(4) . . ?
O15 N12 Y2 56.9(4) . . ?
O16 N13 O17 121.8(12) . . ?
O16 N13 O18 118.3(11) . . ?
O17 N13 O18 119.7(10) . . ?
O19 N14 O20 113.6(22) . . ?
O19 N14 O21 111.6(26) . . ?
O20 N14 O21 134.7(19) . . ?
O1 C1 C6 123.7(7) . . ?
O1 C1 C2 120.2(7) . . ?
C6 C1 C2 116.1(7) . . ?
C3 C2 C1 120.1(8) . . ?
C3 C2 C7 116.6(8) . . ?
C1 C2 C7 123.3(8) . . ?
C4 C3 C2 123.1(9) . . ?
C3 C4 C5 115.1(8) . . ?
C3 C4 C38 122.6(9) . . ?
C5 C4 C38 122.2(9) . . ?
C6 C5 C4 123.9(8) . . ?
C5 C6 C1 121.6(7) . . ?
C5 C6 C36 117.5(7) . . ?
C1 C6 C36 120.8(7) . . ?
N6 C7 C2 125.7(8) . . ?
N6 C8 C9 110.4(7) . . ?
N6 C8 Y1' 48.2(4) . . ?
C9 C8 Y1' 79.8(5) . . ?
N5 C9 C8 111.9(7) . . ?
N5 C10 C11 112.6(7) . . ?
N8 C11 C10 110.7(7) . . ?
N8 C12 C13 123.6(8) . . ?
C14 C13 C18 120.4(8) . . ?
C14 C13 C12 118.7(8) . . ?
C18 C13 C12 120.9(8) . . ?
C15 C14 C13 122.2(8) . . ?
C14 C15 C16 117.4(8) . . ?
C14 C15 C39 121.8(9) . . ?
C16 C15 C39 120.8(9) . . ?
C17 C16 C15 123.7(9) . . ?
C16 C17 C18 119.1(8) . . ?
C16 C17 C19 116.9(8) . . ?
C18 C17 C19 124.1(7) . . ?
O3 C18 C13 120.2(8) . . ?
O3 C18 C17 122.5(7) . . ?
C13 C18 C17 117.3(7) . . ?
N3 C19 C17 127.5(8) . . ?
N3 C20 C21 107.3(6) . . ?
N2 C21 C20 111.1(6) . . ?
N2 C22 C23 111.3(6) . . ?
N4 C23 C22 112.3(7) . . ?
N4 C24 C25 126.8(7) . . ?
C26 C25 C30 120.4(8) . . ?
C26 C25 C24 115.4(7) . . ?
C30 C25 C24 123.8(7) . . ?
C27 C26 C25 122.3(9) . . ?
C28 C27 C26 118.2(8) . . ?
C28 C27 C37 121.7(8) . . ?
C26 C27 C37 120.1(9) . . ?
C27 C28 C29 121.9(8) . . ?
C28 C29 C30 121.6(8) . . ?
C28 C29 C31 118.7(8) . . ?
C30 C29 C31 119.7(8) . . ?
O2 C30 C25 124.4(7) . . ?
O2 C30 C29 120.2(7) . . ?
C25 C30 C29 115.4(7) . . ?
N7 C31 C29 127.7(8) . . ?
N7 C32 C33 110.4(8) . . ?
N7 C32 Y1' 53.7(4) . . ?
C33 C32 Y1' 84.8(5) . . ?
N5 C33 C32 111.5(7) . . ?
N2 C34 C35 111.2(6) . . ?
N1 C35 C34 104.9(6) . . ?
N1 C36 C6 126.6(7) . . ?
C1S O1S Y2 151.3(15) . . ?
O1S C1S C2S 100.3(16) . . ?
O1S C1S O20 139.8(19) . 1_545 ?
C2S C1S O20 119.0(14) . 1_545 ?
C2S C2S C1S 100.3(23) 2_865 . ?
O4S C3S C4S 124.4(35) . . ?
N1S C5S C6S 156.2(32) . . ?

loop_
_geom_bond_atom_site_label_1
_geom_bond_atom_site_label_2
_geom_bond_distance
_geom_bond_site_symmetry_2
_geom_bond_publ_flag
Y1 O2 2.245(5) . ?
Y1 O3 2.289(5) . ?
Y1 O1 2.382(6) . ?
Y1 O6 2.413(6) . ?
Y1 N1 2.476(7) . ?
Y1 N3 2.483(6) . ?
Y1 N4 2.532(7) . ?
Y1 N2 2.695(6) . ?
Y1 O5 2.737(6) . ?
Y1' O1 2.207(13) . ?
Y1' O3 2.287(13) . ?
Y1' N7 2.319(13) . ?
Y1' N6 2.320(14) . ?
Y1' N5 2.419(13) . ?
Y1' N8 2.574(14) . ?
Y1' O2 2.613(13) . ?
Y1' C32 2.863(15) . ?
Y1' C8 3.026(14) . ?
Y2 O1S 2.328(11) . ?
Y2 O2S 2.353(7) . ?
Y2 O3S 2.353(8) . ?
Y2 O15 2.380(7) . ?
Y2 O11 2.403(7) . ?
Y2 O10 2.417(9) . ?
Y2 O14 2.430(7) . ?
Y2 O9 2.451(7) . ?
Y2 O7 2.456(8) . ?
Y2 N12 2.823(8) . ?
Y2 N11 2.839(9) . ?
Y2 N10 2.868(8) . ?
O1 C1 1.296(10) . ?
O2 C30 1.288(9) . ?
O3 C18 1.296(10) . ?
O4 N9 1.220(9) . ?
O6 N9 1.280(9) . ?
O5 N9 1.271(9) . ?
O7 N10 1.255(11) . ?
O8 N10 1.218(11) . ?
O9 N10 1.251(10) . ?
O10 N11 1.286(12) . ?
O11 N11 1.260(13) . ?
O12 N11 1.211(12) . ?
O13 N12 1.210(10) . ?
O14 N12 1.266(10) . ?
O15 N12 1.274(10) . ?
O16 N13 1.236(13) . ?
O17 N13 1.236(13) . ?
O18 N13 1.290(15) . ?
O19 N14 1.28(2) . ?
O20 N14 1.34(3) . ?
O20 C1S 1.54(2) 1_565 ?
O21 N14 1.39(3) . ?
N6 C7 1.279(11) . ?
N6 C8 1.475(10) . ?
N5 C9 1.452(11) . ?
N5 C10 1.478(11) . ?
N5 C33 1.493(11) . ?
N8 C12 1.293(12) . ?
N8 C11 1.471(12) . ?
N7 C31 1.290(12) . ?
N7 C32 1.472(11) . ?
N2 C22 1.489(10) . ?
N2 C21 1.490(11) . ?
N2 C34 1.512(10) . ?
N1 C36 1.266(11) . ?
N1 C35 1.484(9) . ?
N4 C24 1.280(11) . ?
N4 C23 1.487(10) . ?
N3 C19 1.274(10) . ?
N3 C20 1.464(9) . ?
C1 C6 1.417(11) . ?
C1 C2 1.437(11) . ?
C2 C3 1.413(13) . ?
C2 C7 1.437(12) . ?
C3 C4 1.394(14) . ?
C4 C5 1.410(13) . ?
C4 C38 1.506(14) . ?
C5 C6 1.367(11) . ?
C6 C36 1.449(11) . ?
C8 C9 1.515(12) . ?
C10 C11 1.506(13) . ?
C12 C13 1.440(13) . ?
C13 C14 1.411(12) . ?
C13 C18 1.437(11) . ?
C14 C15 1.372(14) . ?
C15 C16 1.407(13) . ?
C15 C39 1.535(12) . ?
C16 C17 1.390(12) . ?
C17 C18 1.439(12) . ?
C17 C19 1.447(11) . ?
C20 C21 1.516(12) . ?
C22 C23 1.508(12) . ?
C24 C25 1.476(11) . ?
C25 C26 1.399(12) . ?
C25 C30 1.414(11) . ?
C26 C27 1.393(12) . ?
C27 C28 1.340(13) . ?
C27 C37 1.516(13) . ?
C28 C29 1.401(12) . ?
C29 C30 1.433(11) . ?
C29 C31 1.434(13) . ?
C32 C33 1.530(12) . ?
C34 C35 1.548(11) . ?
O1S C1S 1.16(2) . ?
O4S C3S 1.41(2) . ?
N1S C5S 1.48(8) . ?
C1S C2S 1.41(2) . ?
C1S O20 1.54(2) 1_545 ?
C2S C2S 1.37(4) 2_865 ?
C3S C4S 1.49(2) . ?
C5S C6S 1.83(8) . ?

loop_
_geom_torsion_atom_site_label_1
_geom_torsion_atom_site_label_2
_geom_torsion_atom_site_label_3
_geom_torsion_atom_site_label_4
_geom_torsion
_geom_torsion_site_symmetry_1
_geom_torsion_site_symmetry_2
_geom_torsion_site_symmetry_3
_geom_torsion_site_symmetry_4
_geom_torsion_publ_flag
O3 Y1' O1 C1 -120.7(8) . . . . ?
N7 Y1' O1 C1 93.0(9) . . . . ?
N6 Y1' O1 C1 -31.1(9) . . . . ?
N5 Y1' O1 C1 9.9(15) . . . . ?
N8 Y1' O1 C1 -121.7(9) . . . . ?
O2 Y1' O1 C1 152.4(8) . . . . ?
C32 Y1' O1 C1 62.1(9) . . . . ?
C8 Y1' O1 C1 -31.8(10) . . . . ?
O3 Y1' O1 Y1 44.1(3) . . . . ?
N7 Y1' O1 Y1 -102.1(4) . . . . ?
N6 Y1' O1 Y1 133.8(3) . . . . ?
N5 Y1' O1 Y1 174.8(9) . . . . ?
N8 Y1' O1 Y1 43.1(8) . . . . ?
O2 Y1' O1 Y1 -42.8(2) . . . . ?
C32 Y1' O1 Y1 -133.0(4) . . . . ?
C8 Y1' O1 Y1 133.1(4) . . . . ?
O2 Y1 O1 C1 -142.6(6) . . . . ?
O3 Y1 O1 C1 121.6(6) . . . . ?
O6 Y1 O1 C1 96.4(6) . . . . ?
N1 Y1 O1 C1 -46.4(6) . . . . ?
N3 Y1 O1 C1 46.2(6) . . . . ?
N4 Y1 O1 C1 -104.5(6) . . . . ?
N2 Y1 O1 C1 -10.8(7) . . . . ?
O5 Y1 O1 C1 161.4(6) . . . . ?
O2 Y1 O1 Y1' 50.7(4) . . . . ?
O3 Y1 O1 Y1' -45.2(4) . . . . ?
O6 Y1 O1 Y1' -70.4(4) . . . . ?
N1 Y1 O1 Y1' 146.8(4) . . . . ?
N3 Y1 O1 Y1' -120.6(4) . . . . ?
N4 Y1 O1 Y1' 88.7(4) . . . . ?
N2 Y1 O1 Y1' -177.5(4) . . . . ?
O5 Y1 O1 Y1' -5.3(4) . . . . ?
O3 Y1 O2 C30 -109.9(7) . . . . ?
O1 Y1 O2 C30 -177.9(7) . . . . ?
O6 Y1 O2 C30 -36.0(8) . . . . ?
N1 Y1 O2 C30 113.6(7) . . . . ?
N3 Y1 O2 C30 -154.9(7) . . . . ?
N4 Y1 O2 C30 25.5(7) . . . . ?
N2 Y1 O2 C30 58.1(8) . . . . ?
O5 Y1 O2 C30 -44.8(7) . . . . ?
O3 Y1 O2 Y1' 26.9(3) . . . . ?
O1 Y1 O2 Y1' -41.1(3) . . . . ?
O6 Y1 O2 Y1' 100.7(3) . . . . ?
N1 Y1 O2 Y1' -109.6(3) . . . . ?
N3 Y1 O2 Y1' -18.1(6) . . . . ?
N4 Y1 O2 Y1' 162.2(3) . . . . ?
N2 Y1 O2 Y1' -165.1(3) . . . . ?
O5 Y1 O2 Y1' 92.0(3) . . . . ?
O1 Y1' O2 C30 -167.4(6) . . . . ?
O3 Y1' O2 C30 118.9(6) . . . . ?
N7 Y1' O2 C30 -57.4(7) . . . . ?
N6 Y1' O2 C30 -173.2(9) . . . . ?
N5 Y1' O2 C30 -18.7(11) . . . . ?
N8 Y1' O2 C30 56.9(7) . . . . ?
C32 Y1' O2 C30 -63.2(7) . . . . ?
C8 Y1' O2 C30 159.3(39) . . . . ?
O1 Y1' O2 Y1 46.4(3) . . . . ?
O3 Y1' O2 Y1 -27.2(3) . . . . ?
N7 Y1' O2 Y1 156.4(4) . . . . ?
N6 Y1' O2 Y1 40.6(10) . . . . ?
N5 Y1' O2 Y1 -164.9(7) . . . . ?
N8 Y1' O2 Y1 -89.2(4) . . . . ?
C32 Y1' O2 Y1 150.7(4) . . . . ?
C8 Y1' O2 Y1 13.1(41) . . . . ?
O1 Y1' O3 C18 123.3(8) . . . . ?
N7 Y1' O3 C18 -157.8(10) . . . . ?
N6 Y1' O3 C18 48.2(9) . . . . ?
N5 Y1' O3 C18 -21.0(12) . . . . ?
N8 Y1' O3 C18 -57.4(8) . . . . ?
O2 Y1' O3 C18 -163.7(8) . . . . ?
C32 Y1' O3 C18 165.8(80) . . . . ?
C8 Y1' O3 C18 21.1(9) . . . . ?
O1 Y1' O3 Y1 -46.4(3) . . . . ?
N7 Y1' O3 Y1 32.5(11) . . . . ?
N6 Y1' O3 Y1 -121.6(3) . . . . ?
N5 Y1' O3 Y1 169.2(6) . . . . ?
N8 Y1' O3 Y1 132.8(3) . . . . ?
O2 Y1' O3 Y1 26.5(3) . . . . ?
C32 Y1' O3 Y1 -4.0(84) . . . . ?
C8 Y1' O3 Y1 -148.7(3) . . . . ?
O2 Y1 O3 C18 158.9(7) . . . . ?
O1 Y1 O3 C18 -127.0(7) . . . . ?
O6 Y1 O3 C18 37.2(7) . . . . ?
N1 Y1 O3 C18 -110.5(7) . . . . ?
N3 Y1 O3 C18 -37.6(7) . . . . ?
N4 Y1 O3 C18 90.8(7) . . . . ?
N2 Y1 O3 C18 -8.3(8) . . . . ?
O5 Y1 O3 C18 88.8(7) . . . . ?
O2 Y1 O3 Y1' -30.9(4) . . . . ?
O1 Y1 O3 Y1' 43.2(3) . . . . ?
O6 Y1 O3 Y1' -152.6(4) . . . . ?
N1 Y1 O3 Y1' 59.7(4) . . . . ?
N3 Y1 O3 Y1' 132.6(4) . . . . ?
N4 Y1 O3 Y1' -99.0(4) . . . . ?
N2 Y1 O3 Y1' 161.9(4) . . . . ?
O5 Y1 O3 Y1' -101.0(4) . . . . ?
O2 Y1 O6 N9 -8.2(5) . . . . ?
O3 Y1 O6 N9 73.4(4) . . . . ?
O1 Y1 O6 N9 97.5(5) . . . . ?
N1 Y1 O6 N9 -139.7(4) . . . . ?
N3 Y1 O6 N9 150.9(5) . . . . ?
N4 Y1 O6 N9 -69.3(4) . . . . ?
N2 Y1 O6 N9 -137.7(5) . . . . ?
O5 Y1 O6 N9 2.7(4) . . . . ?
O2 Y1 O5 N9 167.4(4) . . . . ?
O3 Y1 O5 N9 -94.3(4) . . . . ?
O1 Y1 O5 N9 -135.0(4) . . . . ?
O6 Y1 O5 N9 -2.7(4) . . . . ?
N1 Y1 O5 N9 115.0(5) . . . . ?
N3 Y1 O5 N9 -36.1(5) . . . . ?
N4 Y1 O5 N9 87.2(4) . . . . ?
N2 Y1 O5 N9 38.1(4) . . . . ?
O1S Y2 O7 N10 -89.8(8) . . . . ?
O2S Y2 O7 N10 177.5(8) . . . . ?
O3S Y2 O7 N10 94.4(8) . . . . ?
O15 Y2 O7 N10 31.1(8) . . . . ?
O11 Y2 O7 N10 -133.5(7) . . . . ?
O10 Y2 O7 N10 133.1(7) . . . . ?
O14 Y2 O7 N10 -28.9(8) . . . . ?
O9 Y2 O7 N10 -1.3(6) . . . . ?
N12 Y2 O7 N10 0.9(8) . . . . ?
N11 Y2 O7 N10 -179.0(6) . . . . ?
N10 Y2 O7 N10 0.0 . . . . ?
O1S Y2 O9 N10 79.8(6) . . . . ?
O2S Y2 O9 N10 0.0(7) . . . . ?
O3S Y2 O9 N10 -71.5(6) . . . . ?
O15 Y2 O9 N10 -148.8(6) . . . . ?
O11 Y2 O9 N10 129.2(6) . . . . ?
O10 Y2 O9 N10 -128.2(6) . . . . ?
O14 Y2 O9 N10 155.0(6) . . . . ?
O7 Y2 O9 N10 1.3(6) . . . . ?
N12 Y2 O9 N10 -176.5(7) . . . . ?
N11 Y2 O9 N10 178.6(7) . . . . ?
N10 Y2 O9 N10 0.0 . . . . ?
O1S Y2 O10 N11 8.2(8) . . . . ?
O2S Y2 O10 N11 86.5(6) . . . . ?
O3S Y2 O10 N11 166.9(6) . . . . ?
O15 Y2 O10 N11 -114.5(6) . . . . ?
O11 Y2 O10 N11 0.0(5) . . . . ?
O14 Y2 O10 N11 -67.0(6) . . . . ?
O9 Y2 O10 N11 -134.8(5) . . . . ?
O7 Y2 O10 N11 129.3(6) . . . . ?
N12 Y2 O10 N11 -91.5(6) . . . . ?
N11 Y2 O10 N11 0.000(2) . . . . ?
N10 Y2 O10 N11 175.1(5) . . . . ?
O1S Y2 O11 N11 -173.6(7) . . . . ?
O2S Y2 O11 N11 -83.8(6) . . . . ?
O3S Y2 O11 N11 -16.5(7) . . . . ?
O15 Y2 O11 N11 63.1(6) . . . . ?
O10 Y2 O11 N11 0.0(5) . . . . ?
O14 Y2 O11 N11 112.0(6) . . . . ?
O9 Y2 O11 N11 136.6(6) . . . . ?
O7 Y2 O11 N11 -130.6(6) . . . . ?
N12 Y2 O11 N11 88.4(6) . . . . ?
N11 Y2 O11 N11 0.000(3) . . . . ?
N10 Y2 O11 N11 -175.2(5) . . . . ?
O1S Y2 O14 N12 162.8(6) . . . . ?
O2S Y2 O14 N12 -154.1(6) . . . . ?
O3S Y2 O14 N12 13.7(6) . . . . ?
O15 Y2 O14 N12 -4.9(4) . . . . ?
O11 Y2 O14 N12 -116.7(5) . . . . ?
O10 Y2 O14 N12 -68.0(5) . . . . ?
O9 Y2 O14 N12 78.3(5) . . . . ?
O7 Y2 O14 N12 101.0(5) . . . . ?
N12 Y2 O14 N12 0.0 . . . . ?
N11 Y2 O14 N12 -92.5(5) . . . . ?
N10 Y2 O14 N12 88.8(5) . . . . ?
O1S Y2 O15 N12 -9.4(6) . . . . ?
O2S Y2 O15 N12 160.2(5) . . . . ?
O3S Y2 O15 N12 -159.9(6) . . . . ?
O11 Y2 O15 N12 72.0(5) . . . . ?
O10 Y2 O15 N12 119.4(5) . . . . ?
O14 Y2 O15 N12 4.9(4) . . . . ?
O9 Y2 O15 N12 -72.4(5) . . . . ?
O7 Y2 O15 N12 -98.5(5) . . . . ?
N12 Y2 O15 N12 0.0 . . . . ?
N11 Y2 O15 N12 95.2(5) . . . . ?
N10 Y2 O15 N12 -85.4(5) . . . . ?
O1 Y1' N6 C7 28.3(9) . . . . ?
O3 Y1' N6 C7 100.9(8) . . . . ?
N7 Y1' N6 C7 -61.7(11) . . . . ?
N5 Y1' N6 C7 -127.9(8) . . . . ?
N8 Y1' N6 C7 163.6(8) . . . . ?
O2 Y1' N6 C7 34.0(15) . . . . ?
C32 Y1' N6 C7 -75.5(9) . . . . ?
C8 Y1' N6 C7 -153.2(11) . . . . ?
O1 Y1' N6 C8 -178.5(6) . . . . ?
O3 Y1' N6 C8 -105.9(6) . . . . ?
N7 Y1' N6 C8 91.5(8) . . . . ?
N5 Y1' N6 C8 25.3(6) . . . . ?
N8 Y1' N6 C8 -43.2(7) . . . . ?
O2 Y1' N6 C8 -172.8(9) . . . . ?
C32 Y1' N6 C8 77.8(6) . . . . ?
C8 Y1' N6 C8 0.0 . . . . ?
O1 Y1' N5 C9 -35.3(11) . . . . ?
O3 Y1' N5 C9 77.8(8) . . . . ?
N7 Y1' N5 C9 -125.3(6) . . . . ?
N6 Y1' N5 C9 5.0(6) . . . . ?
N8 Y1' N5 C9 112.0(6) . . . . ?
O2 Y1' N5 C9 -160.5(7) . . . . ?
C32 Y1' N5 C9 -102.8(6) . . . . ?
C8 Y1' N5 C9 19.9(5) . . . . ?
O1 Y1' N5 C10 -158.0(9) . . . . ?
O3 Y1' N5 C10 -44.9(9) . . . . ?
N7 Y1' N5 C10 112.1(6) . . . . ?
N6 Y1' N5 C10 -117.7(6) . . . . ?
N8 Y1' N5 C10 -10.7(6) . . . . ?
O2 Y1' N5 C10 76.9(9) . . . . ?
C32 Y1' N5 C10 134.5(7) . . . . ?
C8 Y1' N5 C10 -102.8(6) . . . . ?
O1 Y1' N5 C33 81.1(11) . . . . ?
O3 Y1' N5 C33 -165.9(7) . . . . ?
N7 Y1' N5 C33 -8.9(6) . . . . ?
N6 Y1' N5 C33 121.4(6) . . . . ?
N8 Y1' N5 C33 -131.6(6) . . . . ?
O2 Y1' N5 C33 -44.1(10) . . . . ?
C32 Y1' N5 C33 13.5(5) . . . . ?
C8 Y1' N5 C33 136.2(6) . . . . ?
O1 Y1' N8 C12 48.4(12) . . . . ?
O3 Y1' N8 C12 47.3(7) . . . . ?
N7 Y1' N8 C12 -170.6(7) . . . . ?
N6 Y1' N8 C12 -31.1(9) . . . . ?
N5 Y1' N8 C12 -103.5(7) . . . . ?
O2 Y1' N8 C12 122.4(7) . . . . ?
C32 Y1' N8 C12 -135.9(7) . . . . ?
C8 Y1' N8 C12 -50.3(7) . . . . ?
O1 Y1' N8 C11 -170.8(8) . . . . ?
O3 Y1' N8 C11 -171.8(6) . . . . ?
N7 Y1' N8 C11 -29.7(7) . . . . ?
N6 Y1' N8 C11 109.7(6) . . . . ?
N5 Y1' N8 C11 37.4(5) . . . . ?
O2 Y1' N8 C11 -96.8(6) . . . . ?
C32 Y1' N8 C11 5.0(7) . . . . ?
C8 Y1' N8 C11 90.6(5) . . . . ?
O1 Y1' N7 C31 119.4(8) . . . . ?
O3 Y1' N7 C31 48.7(14) . . . . ?
N6 Y1' N7 C31 -163.6(7) . . . . ?
N5 Y1' N7 C31 -98.1(8) . . . . ?
N8 Y1' N7 C31 -34.6(10) . . . . ?
O2 Y1' N7 C31 55.2(8) . . . . ?
C32 Y1' N7 C31 -136.1(10) . . . . ?
C8 Y1' N7 C31 -130.0(8) . . . . ?
O1 Y1' N7 C32 -104.5(6) . . . . ?
O3 Y1' N7 C32 -175.2(10) . . . . ?
N6 Y1' N7 C32 -27.4(8) . . . . ?
N5 Y1' N7 C32 38.0(6) . . . . ?
N8 Y1' N7 C32 101.5(7) . . . . ?
O2 Y1' N7 C32 -168.7(6) . . . . ?
C32 Y1' N7 C32 0.000(1) . . . . ?
C8 Y1' N7 C32 6.1(7) . . . . ?
O2 Y1 N2 C22 -68.0(5) . . . . ?
O3 Y1 N2 C22 94.5(5) . . . . ?
O1 Y1 N2 C22 -170.4(4) . . . . ?
O6 Y1 N2 C22 48.0(5) . . . . ?
N1 Y1 N2 C22 -133.4(5) . . . . ?
N3 Y1 N2 C22 125.2(5) . . . . ?
N4 Y1 N2 C22 -33.2(4) . . . . ?
O5 Y1 N2 C22 16.6(5) . . . . ?
O2 Y1 N2 C21 173.6(4) . . . . ?
O3 Y1 N2 C21 -23.9(6) . . . . ?
O1 Y1 N2 C21 71.1(5) . . . . ?
O6 Y1 N2 C21 -70.5(5) . . . . ?
N1 Y1 N2 C21 108.1(5) . . . . ?
N3 Y1 N2 C21 6.8(5) . . . . ?
N4 Y1 N2 C21 -151.7(5) . . . . ?
O5 Y1 N2 C21 -101.8(5) . . . . ?
O2 Y1 N2 C34 53.5(6) . . . . ?
O3 Y1 N2 C34 -144.0(5) . . . . ?
O1 Y1 N2 C34 -49.0(6) . . . . ?
O6 Y1 N2 C34 169.5(5) . . . . ?
N1 Y1 N2 C34 -12.0(5) . . . . ?
N3 Y1 N2 C34 -113.3(5) . . . . ?
N4 Y1 N2 C34 88.3(5) . . . . ?
O5 Y1 N2 C34 138.1(5) . . . . ?
O2 Y1 N1 C36 104.7(7) . . . . ?
O3 Y1 N1 C36 14.3(8) . . . . ?
O1 Y1 N1 C36 30.7(7) . . . . ?
O6 Y1 N1 C36 -115.5(7) . . . . ?
N3 Y1 N1 C36 -52.5(7) . . . . ?
N4 Y1 N1 C36 178.9(7) . . . . ?
N2 Y1 N1 C36 -117.5(7) . . . . ?
O5 Y1 N1 C36 153.5(6) . . . . ?
O2 Y1 N1 C35 -95.6(5) . . . . ?
O3 Y1 N1 C35 173.9(4) . . . . ?
O1 Y1 N1 C35 -169.7(5) . . . . ?
O6 Y1 N1 C35 44.2(6) . . . . ?
N3 Y1 N1 C35 107.1(5) . . . . ?
N4 Y1 N1 C35 -21.4(5) . . . . ?
N2 Y1 N1 C35 42.2(5) . . . . ?
O5 Y1 N1 C35 -46.8(7) . . . . ?
O2 Y1 N4 C24 -25.3(6) . . . . ?
O3 Y1 N4 C24 49.3(7) . . . . ?
O1 Y1 N4 C24 -63.5(8) . . . . ?
O6 Y1 N4 C24 103.2(7) . . . . ?
N1 Y1 N4 C24 -116.2(7) . . . . ?
N3 Y1 N4 C24 154.9(6) . . . . ?
N2 Y1 N4 C24 -179.4(7) . . . . ?
O5 Y1 N4 C24 51.3(6) . . . . ?
O2 Y1 N4 C23 165.1(6) . . . . ?
O3 Y1 N4 C23 -120.2(6) . . . . ?
O1 Y1 N4 C23 126.9(5) . . . . ?
O6 Y1 N4 C23 -66.3(6) . . . . ?
N1 Y1 N4 C23 74.3(6) . . . . ?
N3 Y1 N4 C23 -14.7(7) . . . . ?
N2 Y1 N4 C23 11.1(5) . . . . ?
O5 Y1 N4 C23 -118.3(6) . . . . ?
O2 Y1 N3 C19 68.8(9) . . . . ?
O3 Y1 N3 C19 21.4(7) . . . . ?
O1 Y1 N3 C19 91.1(7) . . . . ?
O6 Y1 N3 C19 -58.9(7) . . . . ?
N1 Y1 N3 C19 160.3(7) . . . . ?
N4 Y1 N3 C19 -111.7(7) . . . . ?
N2 Y1 N3 C19 -137.0(7) . . . . ?
O5 Y1 N3 C19 -32.7(7) . . . . ?
O2 Y1 N3 C20 -128.1(6) . . . . ?
O3 Y1 N3 C20 -175.4(5) . . . . ?
O1 Y1 N3 C20 -105.8(5) . . . . ?
O6 Y1 N3 C20 104.3(5) . . . . ?
N1 Y1 N3 C20 -36.6(5) . . . . ?
N4 Y1 N3 C20 51.5(6) . . . . ?
N2 Y1 N3 C20 26.1(5) . . . . ?
O5 Y1 N3 C20 130.5(5) . . . . ?
Y1 O5 N9 O4 -174.3(6) . . . . ?
Y1 O5 N9 O6 4.3(6) . . . . ?
Y1 O6 N9 O4 173.6(6) . . . . ?
Y1 O6 N9 O5 -5.0(7) . . . . ?
Y2 O9 N10 O8 179.2(8) . . . . ?
Y2 O9 N10 O7 -2.3(10) . . . . ?
Y2 O9 N10 Y2 0.0 . . . . ?
Y2 O7 N10 O8 -179.2(8) . . . . ?
Y2 O7 N10 O9 2.3(10) . . . . ?
Y2 O7 N10 Y2 0.0 . . . . ?
O1S Y2 N10 O8 147.0(557) . . . . ?
O2S Y2 N10 O8 61.4(557) . . . . ?
O3S Y2 N10 O8 -14.5(557) . . . . ?
O15 Y2 N10 O8 -88.8(557) . . . . ?
O11 Y2 N10 O8 148.6(555) . . . . ?
O10 Y2 N10 O8 -22.7(560) . . . . ?
O14 Y2 N10 O8 -142.0(557) . . . . ?
O9 Y2 N10 O8 -118.5(559) . . . . ?
O7 Y2 N10 O8 63.8(555) . . . . ?
N12 Y2 N10 O8 -115.4(557) . . . . ?
N11 Y2 N10 O8 76.2(574) . . . . ?
O1S Y2 N10 O9 -94.4(7) . . . . ?
O2S Y2 N10 O9 180.0(6) . . . . ?
O3S Y2 N10 O9 104.1(6) . . . . ?
O15 Y2 N10 O9 29.8(6) . . . . ?
O11 Y2 N10 O9 -92.9(8) . . . . ?
O10 Y2 N10 O9 95.8(8) . . . . ?
O14 Y2 N10 O9 -23.4(6) . . . . ?
O9 Y2 N10 O9 0.0 . . . . ?
O7 Y2 N10 O9 -177.6(11) . . . . ?
N12 Y2 N10 O9 3.2(6) . . . . ?
N11 Y2 N10 O9 -165.2(71) . . . . ?
O1S Y2 N10 O7 83.2(8) . . . . ?
O2S Y2 N10 O7 -2.4(8) . . . . ?
O3S Y2 N10 O7 -78.3(8) . . . . ?
O15 Y2 N10 O7 -152.6(7) . . . . ?
O11 Y2 N10 O7 84.8(9) . . . . ?
O10 Y2 N10 O7 -86.5(9) . . . . ?
O14 Y2 N10 O7 154.2(7) . . . . ?
O9 Y2 N10 O7 177.6(11) . . . . ?
O7 Y2 N10 O7 0.0 . . . . ?
N12 Y2 N10 O7 -179.2(7) . . . . ?
N11 Y2 N10 O7 12.4(76) . . . . ?
Y2 O11 N11 O12 179.2(8) . . . . ?
Y2 O11 N11 O10 0.0(9) . . . . ?
Y2 O11 N11 Y2 0.000(1) . . . . ?
Y2 O10 N11 O12 -179.2(8) . . . . ?
Y2 O10 N11 O11 0.0(9) . . . . ?
Y2 O10 N11 Y2 0.000(1) . . . . ?
O1S Y2 N11 O12 -106.4(757) . . . . ?
O2S Y2 N11 O12 -21.2(757) . . . . ?
O3S Y2 N11 O12 54.1(757) . . . . ?
O15 Y2 N11 O12 128.9(757) . . . . ?
O11 Y2 N11 O12 -112.8(758) . . . . ?
O10 Y2 N11 O12 67.2(756) . . . . ?
O14 Y2 N11 O12 -178.0(1000) . . . . ?
O9 Y2 N11 O12 160.0(1000) . . . . ?
O7 Y2 N11 O12 -24.6(761) . . . . ?
N12 Y2 N11 O12 155.5(757) . . . . ?
N10 Y2 N11 O12 -36.1(801) . . . . ?
O1S Y2 N11 O11 6.4(7) . . . . ?
O2S Y2 N11 O11 91.6(6) . . . . ?
O3S Y2 N11 O11 166.9(6) . . . . ?
O15 Y2 N11 O11 -118.3(6) . . . . ?
O11 Y2 N11 O11 0.000(3) . . . . ?
O10 Y2 N11 O11 -180.0(9) . . . . ?
O14 Y2 N11 O11 -65.2(6) . . . . ?
O9 Y2 N11 O11 -87.2(9) . . . . ?
O7 Y2 N11 O11 88.2(9) . . . . ?
N12 Y2 N11 O11 -91.7(6) . . . . ?
N10 Y2 N11 O11 76.7(74) . . . . ?
O1S Y2 N11 O10 -173.6(6) . . . . ?
O2S Y2 N11 O10 -88.4(6) . . . . ?
O3S Y2 N11 O10 -13.1(6) . . . . ?
O15 Y2 N11 O10 61.7(6) . . . . ?
O11 Y2 N11 O10 180.0(9) . . . . ?
O10 Y2 N11 O10 0.000(3) . . . . ?
O14 Y2 N11 O10 114.8(6) . . . . ?
O9 Y2 N11 O10 92.8(9) . . . . ?
O7 Y2 N11 O10 -91.8(9) . . . . ?
N12 Y2 N11 O10 88.3(6) . . . . ?
N10 Y2 N11 O10 -103.3(73) . . . . ?
Y2 O14 N12 O13 -170.3(7) . . . . ?
Y2 O14 N12 O15 8.1(7) . . . . ?
Y2 O14 N12 Y2 0.0 . . . . ?
Y2 O15 N12 O13 170.1(7) . . . . ?
Y2 O15 N12 O14 -8.3(7) . . . . ?
Y2 O15 N12 Y2 0.0 . . . . ?
O1S Y2 N12 O13 92.0(46) . . . . ?
O2S Y2 N12 O13 -147.6(42) . . . . ?
O3S Y2 N12 O13 -60.3(46) . . . . ?
O15 Y2 N12 O13 -80.2(46) . . . . ?
O11 Y2 N12 O13 169.5(46) . . . . ?
O10 Y2 N12 O13 -137.5(46) . . . . ?
O14 Y2 N12 O13 108.6(47) . . . . ?
O9 Y2 N12 O13 17.6(45) . . . . ?
O7 Y2 N12 O13 15.7(47) . . . . ?
N11 Y2 N12 O13 -164.3(46) . . . . ?
N10 Y2 N12 O13 16.1(46) . . . . ?
O1S Y2 N12 O14 -16.6(5) . . . . ?
O2S Y2 N12 O14 103.8(13) . . . . ?
O3S Y2 N12 O14 -168.9(5) . . . . ?
O15 Y2 N12 O14 171.2(7) . . . . ?
O11 Y2 N12 O14 60.9(5) . . . . ?
O10 Y2 N12 O14 113.9(5) . . . . ?
O14 Y2 N12 O14 0.0 . . . . ?
O9 Y2 N12 O14 -91.0(5) . . . . ?
O7 Y2 N12 O14 -92.9(5) . . . . ?
N11 Y2 N12 O14 87.1(5) . . . . ?
N10 Y2 N12 O14 -92.5(5) . . . . ?
O1S Y2 N12 O15 172.2(5) . . . . ?
O2S Y2 N12 O15 -67.4(14) . . . . ?
O3S Y2 N12 O15 19.8(6) . . . . ?
O15 Y2 N12 O15 0.0 . . . . ?
O11 Y2 N12 O15 -110.3(5) . . . . ?
O10 Y2 N12 O15 -57.4(5) . . . . ?
O14 Y2 N12 O15 -171.2(7) . . . . ?
O9 Y2 N12 O15 97.8(5) . . . . ?
O7 Y2 N12 O15 95.9(6) . . . . ?
N11 Y2 N12 O15 -84.2(5) . . . . ?
N10 Y2 N12 O15 96.3(5) . . . . ?
C1S O20 N14 O19 -13.6(24) 1_565 . . . ?
C1S O20 N14 O21 171.9(32) 1_565 . . . ?
Y1' O1 C1 C6 -155.3(7) . . . . ?
Y1 O1 C1 C6 44.6(10) . . . . ?
Y1' O1 C1 C2 24.7(13) . . . . ?
Y1 O1 C1 C2 -135.3(7) . . . . ?
O1 C1 C2 C3 178.8(9) . . . . ?
C6 C1 C2 C3 -1.2(13) . . . . ?
O1 C1 C2 C7 -0.7(13) . . . . ?
C6 C1 C2 C7 179.4(8) . . . . ?
C1 C2 C3 C4 2.2(16) . . . . ?
C7 C2 C3 C4 -178.3(10) . . . . ?
C2 C3 C4 C5 -1.9(16) . . . . ?
C2 C3 C4 C38 -179.4(11) . . . . ?
C3 C4 C5 C6 0.5(15) . . . . ?
C38 C4 C5 C6 178.1(10) . . . . ?
C4 C5 C6 C1 0.4(13) . . . . ?
C4 C5 C6 C36 -176.6(8) . . . . ?
O1 C1 C6 C5 180.0(8) . . . . ?
C2 C1 C6 C5 -0.1(12) . . . . ?
O1 C1 C6 C36 -3.1(12) . . . . ?
C2 C1 C6 C36 176.8(7) . . . . ?
C8 N6 C7 C2 -172.7(8) . . . . ?
Y1' N6 C7 C2 -23.4(14) . . . . ?
C3 C2 C7 N6 -177.3(9) . . . . ?
C1 C2 C7 N6 2.2(15) . . . . ?
C7 N6 C8 C9 102.2(9) . . . . ?
Y1' N6 C8 C9 -54.1(8) . . . . ?
C7 N6 C8 Y1' 156.3(10) . . . . ?
Y1' N6 C8 Y1' 0.0 . . . . ?
O1 Y1' C8 N6 1.5(6) . . . . ?
O3 Y1' C8 N6 73.5(6) . . . . ?
N7 Y1' C8 N6 -107.2(8) . . . . ?
N6 Y1' C8 N6 0.000(1) . . . . ?
N5 Y1' C8 N6 -148.1(7) . . . . ?
N8 Y1' C8 N6 137.3(7) . . . . ?
O2 Y1' C8 N6 33.7(40) . . . . ?
C32 Y1' C8 N6 -104.1(6) . . . . ?
O1 Y1' C8 C9 131.0(6) . . . . ?
O3 Y1' C8 C9 -156.9(6) . . . . ?
N7 Y1' C8 C9 22.3(7) . . . . ?
N6 Y1' C8 C9 129.5(8) . . . . ?
N5 Y1' C8 C9 -18.6(5) . . . . ?
N8 Y1' C8 C9 -93.2(5) . . . . ?
O2 Y1' C8 C9 163.2(40) . . . . ?
C32 Y1' C8 C9 25.4(5) . . . . ?
C10 N5 C9 C8 86.4(8) . . . . ?
C33 N5 C9 C8 -146.4(7) . . . . ?
Y1' N5 C9 C8 -35.4(8) . . . . ?
N6 C8 C9 N5 64.8(9) . . . . ?
Y1' C8 C9 N5 26.9(6) . . . . ?
C9 N5 C10 C11 -137.3(8) . . . . ?
C33 N5 C10 C11 96.4(9) . . . . ?
Y1' N5 C10 C11 -18.9(9) . . . . ?
C12 N8 C11 C10 79.3(10) . . . . ?
Y1' N8 C11 C10 -63.3(7) . . . . ?
N5 C10 C11 N8 61.5(10) . . . . ?
C11 N8 C12 C13 -168.2(8) . . . . ?
Y1' N8 C12 C13 -36.7(12) . . . . ?
N8 C12 C13 C14 178.9(8) . . . . ?
N8 C12 C13 C18 1.9(13) . . . . ?
C18 C13 C14 C15 1.0(13) . . . . ?
C12 C13 C14 C15 -176.0(9) . . . . ?
C13 C14 C15 C16 -0.7(14) . . . . ?
C13 C14 C15 C39 179.0(9) . . . . ?
C14 C15 C16 C17 -0.3(14) . . . . ?
C39 C15 C16 C17 -179.9(9) . . . . ?
C15 C16 C17 C18 0.9(14) . . . . ?
C15 C16 C17 C19 -177.4(9) . . . . ?
Y1' O3 C18 C13 49.5(12) . . . . ?
Y1 O3 C18 C13 -144.5(6) . . . . ?
Y1' O3 C18 C17 -128.7(8) . . . . ?
Y1 O3 C18 C17 37.3(11) . . . . ?
C14 C13 C18 O3 -178.7(7) . . . . ?
C12 C13 C18 O3 -1.8(12) . . . . ?
C14 C13 C18 C17 -0.4(12) . . . . ?
C12 C13 C18 C17 176.6(8) . . . . ?
C16 C17 C18 O3 177.7(8) . . . . ?
C19 C17 C18 O3 -4.1(13) . . . . ?
C16 C17 C18 C13 -0.5(12) . . . . ?
C19 C17 C18 C13 177.7(8) . . . . ?
C20 N3 C19 C17 -169.8(8) . . . . ?
Y1 N3 C19 C17 -7.1(13) . . . . ?
C16 C17 C19 N3 168.9(9) . . . . ?
C18 C17 C19 N3 -9.3(14) . . . . ?
C19 N3 C20 C21 108.9(8) . . . . ?
Y1 N3 C20 C21 -56.3(7) . . . . ?
C22 N2 C21 C20 -154.6(6) . . . . ?
C34 N2 C21 C20 84.5(7) . . . . ?
Y1 N2 C21 C20 -37.8(7) . . . . ?
N3 C20 C21 N2 63.0(8) . . . . ?
C21 N2 C22 C23 171.9(6) . . . . ?
C34 N2 C22 C23 -68.4(8) . . . . ?
Y1 N2 C22 C23 54.1(7) . . . . ?
C24 N4 C23 C22 -157.9(7) . . . . ?
Y1 N4 C23 C22 12.9(9) . . . . ?
N2 C22 C23 N4 -46.2(9) . . . . ?
C23 N4 C24 C25 -171.2(7) . . . . ?
Y1 N4 C24 C25 18.7(11) . . . . ?
N4 C24 C25 C26 176.9(8) . . . . ?
N4 C24 C25 C30 4.4(13) . . . . ?
C30 C25 C26 C27 2.8(12) . . . . ?
C24 C25 C26 C27 -170.0(8) . . . . ?
C25 C26 C27 C28 1.0(13) . . . . ?
C25 C26 C27 C37 178.9(8) . . . . ?
C26 C27 C28 C29 -2.3(13) . . . . ?
C37 C27 C28 C29 179.7(8) . . . . ?
C27 C28 C29 C30 -0.1(13) . . . . ?
C27 C28 C29 C31 -177.6(8) . . . . ?
Y1 O2 C30 C25 -15.0(12) . . . . ?
Y1' O2 C30 C25 -139.4(7) . . . . ?
Y1 O2 C30 C29 168.6(5) . . . . ?
Y1' O2 C30 C29 44.2(10) . . . . ?
C26 C25 C30 O2 178.5(7) . . . . ?
C24 C25 C30 O2 -9.3(12) . . . . ?
C26 C25 C30 C29 -4.9(11) . . . . ?
C24 C25 C30 C29 167.2(7) . . . . ?
C28 C29 C30 O2 -179.6(7) . . . . ?
C31 C29 C30 O2 -2.1(11) . . . . ?
C28 C29 C30 C25 3.7(11) . . . . ?
C31 C29 C30 C25 -178.8(7) . . . . ?
C32 N7 C31 C29 -171.8(8) . . . . ?
Y1' N7 C31 C29 -45.3(13) . . . . ?
C28 C29 C31 N7 176.1(8) . . . . ?
C30 C29 C31 N7 -1.5(14) . . . . ?
C31 N7 C32 C33 73.2(10) . . . . ?
Y1' N7 C32 C33 -66.8(8) . . . . ?
C31 N7 C32 Y1' 140.0(9) . . . . ?
Y1' N7 C32 Y1' 0.0 . . . . ?
O1 Y1' C32 N7 82.1(6) . . . . ?
O3 Y1' C32 N7 40.5(84) . . . . ?
N7 Y1' C32 N7 0.000(2) . . . . ?
N6 Y1' C32 N7 157.7(7) . . . . ?
N5 Y1' C32 N7 -133.0(7) . . . . ?
N8 Y1' C32 N7 -94.9(7) . . . . ?
O2 Y1' C32 N7 10.2(5) . . . . ?
C8 Y1' C32 N7 -174.7(6) . . . . ?
O1 Y1' C32 C33 -157.8(7) . . . . ?
O3 Y1' C32 C33 160.6(83) . . . . ?
N7 Y1' C32 C33 120.1(8) . . . . ?
N6 Y1' C32 C33 -82.2(6) . . . . ?
N5 Y1' C32 C33 -12.9(5) . . . . ?
N8 Y1' C32 C33 25.3(7) . . . . ?
O2 Y1' C32 C33 130.4(6) . . . . ?
C8 Y1' C32 C33 -54.6(6) . . . . ?
C9 N5 C33 C32 89.6(9) . . . . ?
C10 N5 C33 C32 -143.0(8) . . . . ?
Y1' N5 C33 C32 -22.9(9) . . . . ?
N7 C32 C33 N5 66.8(10) . . . . ?
Y1' C32 C33 N5 18.7(7) . . . . ?
C22 N2 C34 C35 102.1(7) . . . . ?
C21 N2 C34 C35 -137.6(7) . . . . ?
Y1 N2 C34 C35 -17.5(7) . . . . ?
C36 N1 C35 C34 95.6(8) . . . . ?
Y1 N1 C35 C34 -67.6(6) . . . . ?
N2 C34 C35 N1 53.4(8) . . . . ?
C35 N1 C36 C6 -172.0(7) . . . . ?
Y1 N1 C36 C6 -13.0(12) . . . . ?
C5 C6 C36 N1 165.2(8) . . . . ?
C1 C6 C36 N1 -11.8(12) . . . . ?
O2S Y2 O1S C1S -13.8(22) . . . . ?
O3S Y2 O1S C1S -79.3(23) . . . . ?
O15 Y2 O1S C1S 160.6(21) . . . . ?
O11 Y2 O1S C1S 67.4(22) . . . . ?
O10 Y2 O1S C1S 60.8(23) . . . . ?
O14 Y2 O1S C1S 148.7(22) . . . . ?
O9 Y2 O1S C1S -139.4(22) . . . . ?
O7 Y2 O1S C1S -86.6(22) . . . . ?
N12 Y2 O1S C1S 156.3(22) . . . . ?
N11 Y2 O1S C1S 64.5(22) . . . . ?
N10 Y2 O1S C1S -113.3(22) . . . . ?
Y2 O1S C1S C2S -24.0(30) . . . . ?
Y2 O1S C1S O20 167.8(13) . . . 1_545 ?
O1S C1S C2S C2S 131.6(21) . . . 2_865 ?
O20 C1S C2S C2S -57.1(29) 1_545 . . 2_865 ?
